data_2230837
loop_
_publ_author_name
'H\"ubscher, J\"org'
'Izotova, Lidiya'
'Talipov, Samat'
'Eissmann, Frank'
'Weber, Edwin'

_publ_section_title
;
 1-(5-Acetyl-2-hydroxyphenyl)ethanone
;
_journal_coeditor_code RK2275
_journal_issue 7
_journal_name_full 'Acta Crystallographica Section E'
_journal_page_first o1622
_journal_paper_doi 10.1107/S1600536811020423
_journal_volume 67
_journal_year 2011
_chemical_formula_iupac 'C10 H10 O3'
_chemical_formula_moiety 'C10 H10 O3'
_chemical_formula_sum 'C10 H10 O3'
_chemical_formula_weight 178.18
_chemical_name_systematic
;
1-(5-Acetyl-2-hydroxyphenyl)ethanone
;
_space_group_IT_number 14
_symmetry_cell_setting monoclinic
_symmetry_space_group_name_Hall '-P 2ybc'
_symmetry_space_group_name_H-M 'P 1 21/c 1'
_atom_sites_solution_hydrogens geom
_atom_sites_solution_primary direct
_atom_sites_solution_secondary difmap
_audit_creation_method SHELXL97
_cell_angle_alpha 90.00
_cell_angle_beta 98.485(2)
_cell_angle_gamma 90.00
_cell_formula_units_Z 4
_cell_length_a 7.1134(2)
_cell_length_b 10.9260(3)
_cell_length_c 11.5291(3)
_cell_measurement_reflns_used 5377
_cell_measurement_temperature 153(2)
_cell_measurement_theta_max 32.97
_cell_measurement_theta_min 2.58
_cell_volume 886.25(4)
_computing_cell_refinement '<i>SAINT</i> (Bruker, 2007)'
_computing_data_collection '<i>APEX2</i> (Bruker, 2007)'
_computing_data_reduction '<i>SAINT</i> (Bruker, 2007)'
_computing_molecular_graphics '<i>SHELXTL</i>  (Sheldrick, 2008)'
_computing_publication_material '<i>SHELXTL</i>  (Sheldrick, 2008)'
_computing_structure_refinement '<i>SHELXL97</i> (Sheldrick, 2008)'
_computing_structure_solution '<i>SHELXS97</i> (Sheldrick, 2008)'
_diffrn_ambient_temperature 153(2)
_diffrn_measured_fraction_theta_full 0.998
_diffrn_measured_fraction_theta_max 0.998
_diffrn_measurement_device_type 'Bruker Kappa APEXII CCD'
_diffrn_measurement_method '\f and \w'
_diffrn_radiation_monochromator graphite
_diffrn_radiation_source 'fine--focus sealed tube'
_diffrn_radiation_type MoK\a
_diffrn_radiation_wavelength 0.71073
_diffrn_reflns_av_R_equivalents 0.0182
_diffrn_reflns_av_sigmaI/netI 0.0132
_diffrn_reflns_limit_h_max 8
_diffrn_reflns_limit_h_min -8
_diffrn_reflns_limit_k_max 13
_diffrn_reflns_limit_k_min -13
_diffrn_reflns_limit_l_max 14
_diffrn_reflns_limit_l_min -14
_diffrn_reflns_number 9182
_diffrn_reflns_theta_full 26.64
_diffrn_reflns_theta_max 26.64
_diffrn_reflns_theta_min 2.58
_exptl_absorpt_coefficient_mu 0.099
_exptl_absorpt_correction_T_max 0.7465
_exptl_absorpt_correction_T_min 0.6585
_exptl_absorpt_correction_type multi-scan
_exptl_absorpt_process_details '(<i>SADABS</i>; Bruker, 2007)'
_exptl_crystal_colour yellow
_exptl_crystal_density_diffrn 1.335
_exptl_crystal_density_method 'not measured'
_exptl_crystal_description prism
_exptl_crystal_F_000 376
_exptl_crystal_size_max 0.60
_exptl_crystal_size_mid 0.57
_exptl_crystal_size_min 0.52
_refine_diff_density_max 0.300
_refine_diff_density_min -0.213
_refine_ls_extinction_method none
_refine_ls_goodness_of_fit_ref 1.113
_refine_ls_hydrogen_treatment constr
_refine_ls_matrix_type full
_refine_ls_number_parameters 132
_refine_ls_number_reflns 1855
_refine_ls_number_restraints 0
_refine_ls_restrained_S_all 1.113
_refine_ls_R_factor_all 0.0482
_refine_ls_R_factor_gt 0.0413
_refine_ls_shift/su_max 0.000
_refine_ls_shift/su_mean 0.000
_refine_ls_structure_factor_coef Fsqd
_refine_ls_weighting_details 'calc w=1/[\s^2^(Fo^2^)+(0.0664P)^2^+0.1717P] where P=(Fo^2^+2Fc^2^)/3'
_refine_ls_weighting_scheme calc
_refine_ls_wR_factor_gt 0.1181
_refine_ls_wR_factor_ref 0.1231
_reflns_number_gt 1577
_reflns_number_total 1855
_reflns_threshold_expression I>2\s(I)
_cod_data_source_file rk2275.cif
_cod_data_source_block I
_cod_original_sg_symbol_H-M 'P 21/c'
_cod_database_code 2230837
_cod_database_fobs_code 2230837

loop_
_symmetry_equiv_pos_as_xyz
'x, y, z'
'-x, y+1/2, -z+1/2'
'-x, -y, -z'
'x, -y-1/2, z-1/2'

loop_
_atom_site_type_symbol
_atom_site_label
_atom_site_fract_x
_atom_site_fract_y
_atom_site_fract_z
_atom_site_U_iso_or_equiv
_atom_site_adp_type
_atom_site_calc_flag
_atom_site_refinement_flags
_atom_site_occupancy
_atom_site_symmetry_multiplicity
_atom_site_disorder_assembly
_atom_site_disorder_group
O O1 0.36987(18) 0.74231(10) 0.01694(11) 0.0392(4) Uani d P 0.769(3) 1 A 1
H H1O 0.4139 0.7335 0.0881 0.059 Uiso calc PR 0.769(3) 1 A 1
O O1A 0.0897(7) 1.0538(5) -0.2444(3) 0.0555(15) Uani d P 0.231(3) 1 A 2
H H1OA 0.0636 1.1284 -0.2393 0.083 Uiso calc PR 0.231(3) 1 A 2
O O2 0.46630(14) 0.80245(8) 0.22874(8) 0.0416(3) Uani d . 1 1 A .
O O3 0.05289(18) 1.25536(12) -0.17533(10) 0.0643(4) Uani d . 1 1 A .
C C1 0.30909(15) 0.85929(11) -0.00259(10) 0.0301(3) Uani d . 1 1 . .
H H1A 0.3534 0.7780 0.0124 0.036 Uiso calc PR 0.231(3) 1 A 2
C C2 0.32180(14) 0.94450(10) 0.08990(9) 0.0254(3) Uani d . 1 1 A .
C C3 0.25975(14) 1.06404(10) 0.06490(9) 0.0256(3) Uani d . 1 1 . .
H H3 0.2690 1.1223 0.1267 0.031 Uiso calc R 1 1 A .
C C4 0.18496(15) 1.09999(11) -0.04787(10) 0.0301(3) Uani d . 1 1 A .
C C5 0.17072(16) 1.01185(13) -0.13782(10) 0.0354(3) Uani d . 1 1 . .
H H5 0.1177 1.0345 -0.2153 0.042 Uiso calc PR 0.769(3) 1 A 1
C C6 0.23194(16) 0.89384(13) -0.11574(10) 0.0361(3) Uani d . 1 1 A .
H H6 0.2216 0.8358 -0.1777 0.043 Uiso calc R 1 1 . .
C C7 0.40012(16) 0.90573(11) 0.20988(10) 0.0301(3) Uani d . 1 1 . .
C C8 0.3997(2) 0.99274(13) 0.30966(11) 0.0432(3) Uani d . 1 1 A .
H H8A 0.4300 0.9484 0.3839 0.065 Uiso calc R 1 1 . .
H H8B 0.2738 1.0303 0.3053 0.065 Uiso calc R 1 1 . .
H H8C 0.4950 1.0567 0.3052 0.065 Uiso calc R 1 1 . .
C C9 0.11948(17) 1.22703(13) -0.07529(12) 0.0408(3) Uani d . 1 1 . .
C C10 0.1355(2) 1.31998(13) 0.02060(15) 0.0483(4) Uani d . 1 1 A .
H H10A 0.0878 1.3989 -0.0117 0.073 Uiso calc R 1 1 . .
H H10B 0.2690 1.3285 0.0557 0.073 Uiso calc R 1 1 . .
H H10C 0.0603 1.2935 0.0807 0.073 Uiso calc R 1 1 . .

loop_
_atom_site_aniso_label
_atom_site_aniso_U_11
_atom_site_aniso_U_22
_atom_site_aniso_U_33
_atom_site_aniso_U_12
_atom_site_aniso_U_13
_atom_site_aniso_U_23
O1 0.0458(7) 0.0296(6) 0.0432(7) 0.0006(5) 0.0100(5) -0.0058(5)
O1A 0.056(3) 0.080(4) 0.028(2) -0.018(3) -0.0051(18) 0.005(2)
O2 0.0476(6) 0.0300(5) 0.0460(5) 0.0046(4) 0.0027(4) 0.0099(4)
O3 0.0627(7) 0.0742(8) 0.0516(7) 0.0163(6) -0.0056(5) 0.0302(6)
C1 0.0222(5) 0.0309(6) 0.0383(6) -0.0045(4) 0.0082(4) -0.0042(5)
C2 0.0193(5) 0.0284(6) 0.0289(6) -0.0029(4) 0.0046(4) 0.0013(4)
C3 0.0197(5) 0.0283(6) 0.0289(6) -0.0016(4) 0.0034(4) 0.0022(4)
C4 0.0188(5) 0.0392(7) 0.0318(6) -0.0023(5) 0.0022(4) 0.0076(5)
C5 0.0221(6) 0.0562(8) 0.0268(6) -0.0061(5) 0.0002(4) 0.0029(5)
C6 0.0266(6) 0.0491(8) 0.0333(6) -0.0083(5) 0.0062(5) -0.0102(5)
C7 0.0271(6) 0.0281(6) 0.0352(6) -0.0018(4) 0.0043(4) 0.0065(5)
C8 0.0586(9) 0.0409(7) 0.0285(6) 0.0063(6) 0.0012(6) 0.0040(5)
C9 0.0259(6) 0.0486(8) 0.0471(7) 0.0029(5) 0.0029(5) 0.0203(6)
C10 0.0455(8) 0.0330(7) 0.0667(9) 0.0054(6) 0.0090(7) 0.0157(6)

loop_
_atom_type_symbol
_atom_type_description
_atom_type_scat_dispersion_real
_atom_type_scat_dispersion_imag
_atom_type_scat_source
C C 0.0033 0.0016 'International Tables Vol C Tables 4.2.6.8 and 6.1.1.4'
H H 0.0000 0.0000 'International Tables Vol C Tables 4.2.6.8 and 6.1.1.4'
O O 0.0106 0.0060 'International Tables Vol C Tables 4.2.6.8 and 6.1.1.4'

loop_
_geom_angle_atom_site_label_1
_geom_angle_atom_site_label_2
_geom_angle_atom_site_label_3
_geom_angle_site_symmetry_1
_geom_angle_site_symmetry_3
_geom_angle
_geom_angle_publ_flag
C1 O1 H1O . . 109.5 ?
C5 O1A H1OA . . 109.5 ?
O1 C1 C6 . . 118.89(11) ?
O1 C1 C2 . . 120.91(11) ?
C6 C1 C2 . . 120.20(11) ?
C6 C1 H1A . . 119.9 ?
C2 C1 H1A . . 119.9 ?
C3 C2 C1 . . 118.66(10) ?
C3 C2 C7 . . 121.78(10) ?
C1 C2 C7 . . 119.56(10) ?
C4 C3 C2 . . 121.65(11) ?
C4 C3 H3 . . 119.2 ?
C2 C3 H3 . . 119.2 ?
C3 C4 C5 . . 118.21(11) ?
C3 C4 C9 . . 121.99(12) ?
C5 C4 C9 . . 119.80(11) ?
O1A C5 C6 . . 124.4(3) ?
O1A C5 C4 . . 114.2(3) ?
C6 C5 C4 . . 121.30(11) ?
C6 C5 H5 . . 119.3 ?
C4 C5 H5 . . 119.3 ?
C5 C6 C1 . . 119.96(11) ?
C5 C6 H6 . . 120.0 ?
C1 C6 H6 . . 120.0 ?
O2 C7 C2 . . 120.74(11) ?
O2 C7 C8 . . 119.50(11) ?
C2 C7 C8 . . 119.76(10) ?
C7 C8 H8A . . 109.5 ?
C7 C8 H8B . . 109.5 ?
H8A C8 H8B . . 109.5 ?
C7 C8 H8C . . 109.5 ?
H8A C8 H8C . . 109.5 ?
H8B C8 H8C . . 109.5 ?
O3 C9 C4 . . 120.31(15) ?
O3 C9 C10 . . 120.26(13) ?
C4 C9 C10 . . 119.43(11) ?
C9 C10 H10A . . 109.5 ?
C9 C10 H10B . . 109.5 ?
H10A C10 H10B . . 109.5 ?
C9 C10 H10C . . 109.5 ?
H10A C10 H10C . . 109.5 ?
H10B C10 H10C . . 109.5 ?

loop_
_geom_bond_atom_site_label_1
_geom_bond_atom_site_label_2
_geom_bond_site_symmetry_2
_geom_bond_distance
_geom_bond_publ_flag
O1 C1 . 1.3573(16) ?
O1 H1O . 0.8400 ?
O1A C5 . 1.357(4) ?
O1A H1OA . 0.8400 ?
O2 C7 . 1.2297(15) ?
O3 C9 . 1.2204(17) ?
C1 C6 . 1.3908(17) ?
C1 C2 . 1.4083(16) ?
C1 H1A . 0.9500 ?
C2 C3 . 1.3951(16) ?
C2 C7 . 1.4751(15) ?
C3 C4 . 1.3870(15) ?
C3 H3 . 0.9500 ?
C4 C5 . 1.4078(18) ?
C4 C9 . 1.4833(18) ?
C5 C6 . 1.373(2) ?
C5 H5 . 0.9500 ?
C6 H6 . 0.9500 ?
C7 C8 . 1.4926(17) ?
C8 H8A . 0.9800 ?
C8 H8B . 0.9800 ?
C8 H8C . 0.9800 ?
C9 C10 . 1.493(2) ?
C10 H10A . 0.9800 ?
C10 H10B . 0.9800 ?
C10 H10C . 0.9800 ?

loop_
_geom_hbond_atom_site_label_D
_geom_hbond_atom_site_label_H
_geom_hbond_atom_site_label_A
_geom_hbond_site_symmetry_A
_geom_hbond_distance_DH
_geom_hbond_distance_HA
_geom_hbond_distance_DA
_geom_hbond_angle_DHA
O1 H1O O2 . 0.84 1.78 2.5240(15) 147.3
O1A H1OA O3 . 0.84 1.58 2.369(6) 155.8
C6 H6 O3 2_544 0.95 2.55 3.2797(15) 134.2

loop_
_geom_torsion_atom_site_label_1
_geom_torsion_atom_site_label_2
_geom_torsion_atom_site_label_3
_geom_torsion_atom_site_label_4
_geom_torsion_site_symmetry_1
_geom_torsion_site_symmetry_2
_geom_torsion_site_symmetry_3
_geom_torsion_site_symmetry_4
_geom_torsion
_geom_torsion_publ_flag
O1 C1 C2 C3 . . . . 179.13(11) ?
C6 C1 C2 C3 . . . . -1.47(16) ?
O1 C1 C2 C7 . . . . -0.74(16) ?
C6 C1 C2 C7 . . . . 178.67(10) ?
C1 C2 C3 C4 . . . . 0.59(16) ?
C7 C2 C3 C4 . . . . -179.55(10) ?
C2 C3 C4 C5 . . . . 0.69(16) ?
C2 C3 C4 C9 . . . . -179.72(10) ?
C3 C4 C5 O1A . . . . 177.7(2) ?
C9 C4 C5 O1A . . . . -1.9(3) ?
C3 C4 C5 C6 . . . . -1.14(17) ?
C9 C4 C5 C6 . . . . 179.26(11) ?
O1A C5 C6 C1 . . . . -178.5(3) ?
C4 C5 C6 C1 . . . . 0.28(17) ?
O1 C1 C6 C5 . . . . -179.54(11) ?
C2 C1 C6 C5 . . . . 1.04(17) ?
C3 C2 C7 O2 . . . . -174.85(10) ?
C1 C2 C7 O2 . . . . 5.01(17) ?
C3 C2 C7 C8 . . . . 4.99(17) ?
C1 C2 C7 C8 . . . . -175.15(11) ?
C3 C4 C9 O3 . . . . -179.39(12) ?
C5 C4 C9 O3 . . . . 0.20(19) ?
C3 C4 C9 C10 . . . . 0.55(18) ?
C5 C4 C9 C10 . . . . -179.86(11) ?
